data_7026358
loop_
_publ_author_name
'Gole, Bappaditya'
'Chakrabarty, Rajesh'
'Mukherjee, Sandip'
'Song, You'
'Mukherjee, Partha Sarathi'

_publ_section_title
;
 Use of 2-pyrimidineamidoxime to generate polynuclear homo-/heterometallic
 assemblies: synthesis, crystal structures and magnetic study with
 theoretical investigations on the exchange mechanism.
;
_journal_issue 41
_journal_name_full 'Dalton transactions (Cambridge, England : 2003)'
_journal_page_first 9766
_journal_page_last 9778
_journal_paper_doi 10.1039/c0dt00353k
_journal_volume 39
_journal_year 2010
_chemical_formula_moiety 'C20 H18 Cu4 N17 O7, (N 3O), (2H O)'
_chemical_formula_sum 'C20 H20 Cu4 N18 O11'
_chemical_formula_weight 942.6760
_chemical_name_systematic
;
?
;
_space_group_IT_number 15
_symmetry_cell_setting monoclinic
_symmetry_space_group_name_Hall '-C 2yc'
_symmetry_space_group_name_H-M 'C 1 2/c 1'
_atom_sites_solution_hydrogens geom
_atom_sites_solution_primary direct
_atom_sites_solution_secondary difmap
_audit_creation_method SHELXL-97
_cell_angle_alpha 90.00
_cell_angle_beta 121.934(8)
_cell_angle_gamma 90.00
_cell_formula_units_Z 8
_cell_length_a 27.924(6)
_cell_length_b 16.597(3)
_cell_length_c 15.514(3)
_cell_measurement_temperature 293(2)
_cell_volume 6102(2)
_computing_cell_refinement 'BRUKER SMART'
_computing_data_collection 'BRUKER SMART'
_computing_data_reduction 'BRUKER SAINT'
_computing_molecular_graphics 'ORTEP-3 for Windows(Farrugia, 1997)'
_computing_publication_material WinGX
_computing_structure_refinement 'SHELXL-97 (Sheldrick, 2008)'
_computing_structure_solution 'SHELXS97 (Sheldrick, 2008)'
_diffrn_ambient_temperature 293(2)
_diffrn_measured_fraction_theta_full 0.971
_diffrn_measured_fraction_theta_max 0.971
_diffrn_measurement_device_type 'CCD area detector'
_diffrn_measurement_method 'phi and omega scan'
_diffrn_radiation_monochromator graphite
_diffrn_radiation_source 'fine-focus sealed tube'
_diffrn_radiation_type MoK\a
_diffrn_radiation_wavelength 0.71073
_diffrn_reflns_av_R_equivalents 0.1045
_diffrn_reflns_av_sigmaI/netI 0.1029
_diffrn_reflns_limit_h_max 37
_diffrn_reflns_limit_h_min -39
_diffrn_reflns_limit_k_max 22
_diffrn_reflns_limit_k_min -23
_diffrn_reflns_limit_l_max 22
_diffrn_reflns_limit_l_min -17
_diffrn_reflns_number 59658
_diffrn_reflns_theta_full 30.77
_diffrn_reflns_theta_max 30.77
_diffrn_reflns_theta_min 1.50
_exptl_absorpt_coefficient_mu 2.826
_exptl_absorpt_correction_T_max 0.735
_exptl_absorpt_correction_T_min 0.683
_exptl_absorpt_correction_type empirical
_exptl_absorpt_process_details 'SADABS: Blessing, R. (1995), Acta Cryst., A51, 33'
_exptl_crystal_colour 'dark green'
_exptl_crystal_density_diffrn 2.050
_exptl_crystal_density_method 'not measured'
_exptl_crystal_description blocks
_exptl_crystal_F_000 3752
_exptl_crystal_size_max 0.17
_exptl_crystal_size_mid 0.15
_exptl_crystal_size_min 0.12
_refine_diff_density_max 1.724
_refine_diff_density_min -1.184
_refine_diff_density_rms 0.217
_refine_ls_extinction_method none
_refine_ls_goodness_of_fit_ref 1.042
_refine_ls_hydrogen_treatment mixed
_refine_ls_matrix_type full
_refine_ls_number_parameters 495
_refine_ls_number_reflns 9270
_refine_ls_number_restraints 2
_refine_ls_restrained_S_all 1.042
_refine_ls_R_factor_all 0.1760
_refine_ls_R_factor_gt 0.0659
_refine_ls_shift/su_max 0.004
_refine_ls_shift/su_mean 0.000
_refine_ls_structure_factor_coef Fsqd
_refine_ls_weighting_details 'calc w=1/[\s^2^(Fo^2^)+(0.1178P)^2^+8.6046P] where P=(Fo^2^+2Fc^2^)/3'
_refine_ls_weighting_scheme calc
_refine_ls_wR_factor_gt 0.1651
_refine_ls_wR_factor_ref 0.2403
_reflns_number_gt 4120
_reflns_number_total 9270
_reflns_threshold_expression >2\s(I)
_cod_data_source_file c0dt00353k.txt
_cod_data_source_block complex2
_cod_original_sg_symbol_H-M 'C 2/c'
_cod_database_code 7026358

loop_
_symmetry_equiv_pos_as_xyz
'x, y, z'
'-x, y, -z+1/2'
'x+1/2, y+1/2, z'
'-x+1/2, y+1/2, -z+1/2'
'-x, -y, -z'
'x, -y, z-1/2'
'-x+1/2, -y+1/2, -z'
'x+1/2, -y+1/2, z-1/2'

loop_
_atom_site_label
_atom_site_type_symbol
_atom_site_fract_x
_atom_site_fract_y
_atom_site_fract_z
_atom_site_U_iso_or_equiv
_atom_site_adp_type
_atom_site_occupancy
_atom_site_symmetry_multiplicity
_atom_site_calc_flag
_atom_site_refinement_flags
Cu1 Cu 0.02672(3) 0.05045(4) 0.43154(6) 0.0362(2) Uani 1 1 d .
Cu2 Cu -0.07412(4) -0.04643(4) 0.22502(6) 0.0371(2) Uani 1 1 d .
Cu3 Cu 0.04797(4) 0.33228(5) 0.46459(6) 0.0395(2) Uani 1 1 d .
Cu4 Cu -0.05938(3) 0.23535(5) 0.27091(6) 0.0376(2) Uani 1 1 d .
O1 O 0.01283(19) 0.2336(2) 0.3973(4) 0.0419(11) Uani 1 1 d .
O2 O -0.03971(19) 0.0517(2) 0.2970(3) 0.0395(11) Uani 1 1 d .
O3 O 0.02375(19) -0.0667(3) 0.4316(3) 0.0453(12) Uani 1 1 d .
O4 O -0.0586(2) 0.3526(3) 0.2712(4) 0.0485(13) Uani 1 1 d .
O5 O -0.1031(2) 0.2186(3) 0.3676(4) 0.0568(14) Uani 1 1 d .
O6 O 0.1770(3) 0.5029(5) 0.8576(6) 0.127(4) Uani 1 1 d .
O7 O 0.2531(4) 0.4424(5) 0.9534(7) 0.144(4) Uani 1 1 d .
O8 O 0.2143(6) 0.5070(6) 1.0120(9) 0.176(6) Uani 1 1 d .
O9 O -0.1798(4) 0.2364(7) 0.3631(8) 0.170(5) Uani 1 1 d .
O10 O -0.1844(3) 0.1941(5) 0.2344(5) 0.084(2) Uani 1 1 d .
N1 N -0.0673(2) 0.1202(3) 0.2381(4) 0.0349(12) Uani 1 1 d .
N2 N 0.0991(3) 0.2632(3) 0.5712(5) 0.0395(14) Uani 1 1 d .
N3 N 0.0987(2) 0.0456(3) 0.5703(4) 0.0323(12) Uani 1 1 d .
N4 N 0.0408(2) 0.1651(3) 0.4572(4) 0.0345(12) Uani 1 1 d .
N5 N -0.1232(3) 0.0239(3) 0.1198(4) 0.0430(14) Uani 1 1 d .
H5 H -0.156(3) 0.029(4) 0.058(5) 0.036(18) Uiso 1 1 d .
N6 N -0.0180(2) -0.1025(3) 0.3453(4) 0.0379(13) Uani 1 1 d .
N7 N 0.0459(3) 0.5782(4) 0.4536(5) 0.0505(16) Uani 1 1 d .
N8 N -0.0509(3) 0.5157(3) 0.2834(5) 0.0512(17) Uani 1 1 d .
H8A H -0.0810 0.4968 0.2312 0.061 Uiso 1 1 calc R
H8B H -0.0457 0.5669 0.2913 0.061 Uiso 1 1 calc R
N9 N -0.1006(2) -0.1597(3) 0.1764(4) 0.0396(13) Uani 1 1 d .
N10 N 0.0757(3) 0.4445(3) 0.5065(5) 0.0435(14) Uani 1 1 d .
N11 N -0.1268(2) 0.2409(3) 0.1292(4) 0.0372(13) Uani 1 1 d .
N12 N 0.0179(2) -0.2309(3) 0.4114(4) 0.0394(13) Uani 1 1 d .
H12A H 0.0454 -0.2126 0.4680 0.047 Uiso 1 1 calc R
H12B H 0.0139 -0.2820 0.4008 0.047 Uiso 1 1 calc R
N13 N -0.1860(2) 0.1547(3) -0.0089(4) 0.0418(13) Uani 1 1 d .
N14 N 0.1643(3) 0.1334(4) 0.7005(4) 0.0469(15) Uani 1 1 d .
N15 N -0.1559(3) 0.2194(4) 0.3236(5) 0.0528(16) Uani 1 1 d .
N16 N -0.0133(2) 0.3877(3) 0.3517(4) 0.0436(14) Uani 1 1 d .
N17 N -0.0747(3) -0.2928(3) 0.2351(4) 0.0446(14) Uani 1 1 d .
N18 N 0.2142(4) 0.4829(4) 0.9401(7) 0.074(2) Uani 1 1 d .
C1 C 0.0849(3) 0.1876(4) 0.5454(5) 0.0361(15) Uani 1 1 d .
C2 C 0.0389(3) 0.4994(4) 0.4411(5) 0.0395(16) Uani 1 1 d .
C3 C -0.0121(3) 0.4654(4) 0.3523(5) 0.0402(16) Uani 1 1 d .
C4 C -0.0179(3) -0.1812(3) 0.3416(5) 0.0310(13) Uani 1 1 d .
C5 C -0.1106(3) 0.0992(4) 0.1494(5) 0.0366(15) Uani 1 1 d .
C6 C -0.1439(3) 0.1679(4) 0.0840(5) 0.0351(14) Uani 1 1 d .
C7 C 0.1187(3) 0.1191(4) 0.6115(5) 0.0359(15) Uani 1 1 d .
C8 C -0.0664(3) -0.2145(4) 0.2470(5) 0.0382(15) Uani 1 1 d .
C9 C -0.2140(3) 0.2193(5) -0.0630(5) 0.0449(18) Uani 1 1 d .
H9 H -0.2437 0.2123 -0.1297 0.054 Uiso 1 1 calc R
C10 C 0.1939(3) 0.0694(5) 0.7550(6) 0.054(2) Uani 1 1 d .
H10 H 0.2260 0.0770 0.8191 0.065 Uiso 1 1 calc R
C11 C -0.1555(3) 0.3067(4) 0.0738(5) 0.0416(16) Uani 1 1 d .
H11 H -0.1448 0.3579 0.1017 0.050 Uiso 1 1 calc R
C12 C 0.1291(3) -0.0184(4) 0.6247(6) 0.0505(19) Uani 1 1 d .
H12 H 0.1172 -0.0702 0.5994 0.061 Uiso 1 1 calc R
C13 C 0.1778(4) -0.0073(5) 0.7179(6) 0.061(2) Uani 1 1 d .
H13 H 0.1996 -0.0513 0.7552 0.073 Uiso 1 1 calc R
C14 C 0.1228(3) 0.4706(5) 0.5902(6) 0.054(2) Uani 1 1 d .
H14 H 0.1487 0.4331 0.6353 0.064 Uiso 1 1 calc R
C15 C -0.1576(4) -0.2644(5) 0.0747(6) 0.055(2) Uani 1 1 d .
H15 H -0.1898 -0.2829 0.0160 0.066 Uiso 1 1 calc R
C16 C -0.1464(3) -0.1848(4) 0.0911(6) 0.0507(19) Uani 1 1 d .
H16 H -0.1707 -0.1476 0.0428 0.061 Uiso 1 1 calc R
C17 C -0.2002(3) 0.2969(5) -0.0234(5) 0.0487(18) Uani 1 1 d .
H17 H -0.2209 0.3411 -0.0621 0.058 Uiso 1 1 calc R
C18 C 0.1335(4) 0.5504(5) 0.6109(7) 0.063(2) Uani 1 1 d .
H18 H 0.1657 0.5689 0.6695 0.076 Uiso 1 1 calc R
C19 C -0.1193(4) -0.3181(4) 0.1488(6) 0.058(2) Uani 1 1 d .
H19 H -0.1254 -0.3732 0.1372 0.069 Uiso 1 1 calc R
C20 C 0.0930(4) 0.6031(5) 0.5384(7) 0.064(2) Uani 1 1 d .
H20 H 0.0992 0.6583 0.5495 0.077 Uiso 1 1 calc R
O1W O 0.2070(3) 0.3430(5) 0.7617(6) 0.087(2) Uani 1 1 d D
H1W H 0.235(3) 0.308(5) 0.782(7) 0.08(3) Uiso 1 1 d D
H2W H 0.219(3) 0.370(4) 0.813(4) 0.04(2) Uiso 1 1 d D
H2 H 0.121(2) 0.270(3) 0.627(4) 0.012(15) Uiso 1 1 d .

loop_
_atom_site_aniso_label
_atom_site_aniso_U_11
_atom_site_aniso_U_22
_atom_site_aniso_U_33
_atom_site_aniso_U_23
_atom_site_aniso_U_13
_atom_site_aniso_U_12
Cu1 0.0401(5) 0.0283(4) 0.0357(5) 0.0052(3) 0.0170(4) 0.0009(3)
Cu2 0.0460(5) 0.0292(4) 0.0346(5) 0.0036(3) 0.0203(4) 0.0052(3)
Cu3 0.0414(5) 0.0278(4) 0.0431(5) 0.0046(3) 0.0181(4) 0.0023(3)
Cu4 0.0424(5) 0.0289(4) 0.0353(5) 0.0055(3) 0.0164(4) 0.0019(3)
O1 0.040(3) 0.024(2) 0.044(3) 0.0098(19) 0.010(2) 0.0057(19)
O2 0.046(3) 0.026(2) 0.039(3) 0.0050(18) 0.017(2) -0.0013(19)
O3 0.047(3) 0.031(2) 0.040(3) 0.005(2) 0.011(2) 0.001(2)
O4 0.051(3) 0.025(2) 0.042(3) 0.0089(19) 0.006(2) 0.002(2)
O5 0.060(4) 0.067(4) 0.041(3) -0.005(3) 0.025(3) -0.004(3)
O6 0.093(6) 0.083(5) 0.109(6) 0.018(5) -0.013(5) 0.018(4)
O7 0.109(7) 0.110(7) 0.148(9) -0.024(6) 0.025(6) 0.048(6)
O8 0.331(18) 0.109(8) 0.164(11) 0.044(7) 0.183(12) 0.061(9)
O9 0.117(7) 0.286(13) 0.164(9) -0.146(9) 0.113(7) -0.087(8)
O10 0.073(4) 0.109(6) 0.064(5) 0.019(4) 0.032(4) 0.014(4)
N1 0.041(3) 0.029(3) 0.030(3) 0.008(2) 0.016(2) 0.004(2)
N2 0.037(3) 0.036(3) 0.032(3) -0.006(3) 0.010(3) -0.008(2)
N3 0.034(3) 0.025(2) 0.038(3) 0.007(2) 0.020(2) 0.004(2)
N4 0.039(3) 0.024(2) 0.039(3) 0.002(2) 0.019(3) 0.002(2)
N5 0.055(4) 0.034(3) 0.029(3) 0.003(2) 0.014(3) 0.009(3)
N6 0.038(3) 0.029(3) 0.041(3) -0.001(2) 0.017(3) 0.000(2)
N7 0.054(4) 0.036(3) 0.050(4) 0.007(3) 0.020(3) 0.005(3)
N8 0.065(4) 0.020(3) 0.055(4) 0.008(2) 0.023(3) 0.004(3)
N9 0.047(3) 0.036(3) 0.033(3) 0.001(2) 0.019(3) 0.006(2)
N10 0.045(3) 0.031(3) 0.048(4) 0.001(2) 0.020(3) -0.002(2)
N11 0.041(3) 0.030(3) 0.034(3) 0.007(2) 0.015(3) 0.008(2)
N12 0.046(3) 0.022(2) 0.047(4) 0.002(2) 0.022(3) -0.001(2)
N13 0.044(3) 0.050(3) 0.031(3) 0.008(3) 0.020(3) 0.009(3)
N14 0.053(4) 0.052(4) 0.030(3) -0.002(3) 0.018(3) 0.002(3)
N15 0.054(4) 0.051(4) 0.049(4) -0.005(3) 0.025(4) -0.007(3)
N16 0.045(3) 0.035(3) 0.040(3) 0.005(2) 0.015(3) 0.001(2)
N17 0.056(4) 0.037(3) 0.039(3) 0.001(3) 0.024(3) 0.001(3)
N18 0.074(6) 0.045(4) 0.087(7) 0.000(4) 0.033(5) 0.003(4)
C1 0.046(4) 0.031(3) 0.033(4) 0.003(3) 0.022(3) 0.005(3)
C2 0.044(4) 0.033(3) 0.043(4) 0.004(3) 0.024(3) -0.004(3)
C3 0.046(4) 0.032(3) 0.043(4) 0.009(3) 0.024(3) 0.007(3)
C4 0.038(3) 0.028(3) 0.031(3) 0.008(2) 0.021(3) 0.005(2)
C5 0.048(4) 0.042(4) 0.029(3) 0.002(3) 0.027(3) 0.004(3)
C6 0.041(4) 0.042(3) 0.026(3) 0.010(3) 0.021(3) 0.013(3)
C7 0.040(4) 0.048(4) 0.027(3) 0.014(3) 0.022(3) 0.014(3)
C8 0.052(4) 0.037(4) 0.032(4) -0.001(3) 0.026(3) 0.002(3)
C9 0.029(3) 0.069(5) 0.030(4) 0.011(3) 0.011(3) 0.016(3)
C10 0.049(4) 0.055(5) 0.044(4) 0.007(4) 0.015(4) 0.004(4)
C11 0.044(4) 0.042(4) 0.030(4) 0.004(3) 0.013(3) 0.000(3)
C12 0.056(5) 0.036(4) 0.049(5) 0.000(3) 0.020(4) 0.007(3)
C13 0.064(5) 0.045(4) 0.055(5) 0.013(4) 0.019(4) 0.015(4)
C14 0.047(4) 0.045(4) 0.051(5) 0.003(3) 0.014(4) 0.002(3)
C15 0.060(5) 0.048(4) 0.038(4) -0.003(3) 0.013(4) 0.004(4)
C16 0.057(5) 0.043(4) 0.038(4) -0.002(3) 0.016(4) 0.004(3)
C17 0.049(4) 0.060(5) 0.036(4) 0.015(3) 0.022(4) 0.019(4)
C18 0.064(5) 0.049(5) 0.064(6) 0.000(4) 0.024(5) 0.004(4)
C19 0.079(6) 0.031(4) 0.063(5) -0.004(3) 0.037(5) -0.009(4)
C20 0.086(7) 0.034(4) 0.068(6) -0.008(4) 0.038(5) -0.003(4)
O1W 0.074(5) 0.098(6) 0.072(5) -0.011(4) 0.026(4) 0.019(4)

loop_
_atom_type_symbol
_atom_type_description
_atom_type_scat_dispersion_real
_atom_type_scat_dispersion_imag
_atom_type_scat_source
C C 0.0033 0.0016 'International Tables Vol C Tables 4.2.6.8 and 6.1.1.4'
H H 0.0000 0.0000 'International Tables Vol C Tables 4.2.6.8 and 6.1.1.4'
N N 0.0061 0.0033 'International Tables Vol C Tables 4.2.6.8 and 6.1.1.4'
O O 0.0106 0.0060 'International Tables Vol C Tables 4.2.6.8 and 6.1.1.4'
Cu Cu 0.3201 1.2651 'International Tables Vol C Tables 4.2.6.8 and 6.1.1.4'

loop_
_geom_angle_atom_site_label_1
_geom_angle_atom_site_label_2
_geom_angle_atom_site_label_3
_geom_angle
O2 Cu1 N4 100.8(2)
O2 Cu1 O3 89.67(18)
N4 Cu1 O3 169.5(2)
O2 Cu1 N3 177.0(2)
N4 Cu1 N3 80.9(2)
O3 Cu1 N3 88.76(19)
N5 Cu2 O2 83.6(2)
N5 Cu2 N6 170.5(2)
O2 Cu2 N6 86.9(2)
N5 Cu2 N9 107.4(2)
O2 Cu2 N9 168.7(2)
N6 Cu2 N9 82.1(2)
N2 Cu3 O1 83.7(2)
N2 Cu3 N16 170.0(2)
O1 Cu3 N16 87.7(2)
N2 Cu3 N10 107.3(2)
O1 Cu3 N10 168.4(2)
N16 Cu3 N10 81.6(2)
O1 Cu4 O4 90.44(18)
O1 Cu4 N1 99.41(19)
O4 Cu4 N1 167.2(2)
O1 Cu4 N11 170.4(2)
O4 Cu4 N11 87.7(2)
N1 Cu4 N11 81.2(2)
O1 Cu4 O5 88.1(2)
O4 Cu4 O5 97.1(2)
N1 Cu4 O5 91.4(2)
N11 Cu4 O5 101.5(2)
N4 O1 Cu3 112.6(4)
N4 O1 Cu4 126.6(4)
Cu3 O1 Cu4 120.1(2)
N1 O2 Cu2 112.0(4)
N1 O2 Cu1 126.6(4)
Cu2 O2 Cu1 121.4(2)
N6 O3 Cu1 116.8(3)
N16 O4 Cu4 115.9(4)
N15 O5 Cu4 119.9(5)
C5 N1 O2 110.6(5)
C5 N1 Cu4 116.6(4)
O2 N1 Cu4 132.2(4)
C1 N2 Cu3 110.1(5)
C1 N2 H2 115(4)
Cu3 N2 H2 133(4)
C12 N3 C7 116.8(6)
C12 N3 Cu1 129.9(5)
C7 N3 Cu1 113.3(4)
C1 N4 O1 109.9(5)
C1 N4 Cu1 117.8(4)
O1 N4 Cu1 132.2(4)
C5 N5 Cu2 110.5(5)
C5 N5 H5 102(4)
Cu2 N5 H5 147(4)
C4 N6 O3 117.3(5)
C4 N6 Cu2 117.3(4)
O3 N6 Cu2 125.2(4)
C2 N7 C20 116.2(6)
C3 N8 H8A 120.0
C3 N8 H8B 120.0
H8A N8 H8B 120.0
C16 N9 C8 119.3(6)
C16 N9 Cu2 129.4(5)
C8 N9 Cu2 111.2(4)
C14 N10 C2 118.6(6)
C14 N10 Cu3 129.2(5)
C2 N10 Cu3 112.2(5)
C6 N11 C11 117.6(6)
C6 N11 Cu4 113.4(4)
C11 N11 Cu4 129.0(5)
C4 N12 H12A 120.0
C4 N12 H12B 120.0
H12A N12 H12B 120.0
C6 N13 C9 116.5(6)
C7 N14 C10 116.9(6)
O9 N15 O10 117.6(8)
O9 N15 O5 123.8(8)
O10 N15 O5 118.4(7)
C3 N16 O4 116.5(5)
C3 N16 Cu3 117.7(5)
O4 N16 Cu3 125.8(4)
C8 N17 C19 117.1(6)
O8 N18 O6 118.8(11)
O8 N18 O7 118.5(11)
O6 N18 O7 122.6(11)
N2 C1 N4 123.6(6)
N2 C1 C7 122.7(6)
N4 C1 C7 113.7(5)
N7 C2 N10 124.4(6)
N7 C2 C3 120.8(6)
N10 C2 C3 114.9(6)
N16 C3 N8 127.7(7)
N16 C3 C2 113.5(6)
N8 C3 C2 118.8(6)
N6 C4 N12 127.8(6)
N6 C4 C8 113.3(5)
N12 C4 C8 118.9(6)
N5 C5 N1 123.2(6)
N5 C5 C6 122.6(6)
N1 C5 C6 114.3(6)
N13 C6 N11 125.8(6)
N13 C6 C5 119.9(6)
N11 C6 C5 114.3(6)
N14 C7 N3 126.0(6)
N14 C7 C1 119.7(6)
N3 C7 C1 114.3(6)
N17 C8 N9 123.6(6)
N17 C8 C4 120.6(6)
N9 C8 C4 115.8(6)
N13 C9 C17 122.3(7)
N13 C9 H9 118.9
C17 C9 H9 118.9
N14 C10 C13 121.1(7)
N14 C10 H10 119.5
C13 C10 H10 119.5
N11 C11 C17 119.5(7)
N11 C11 H11 120.2
C17 C11 H11 120.2
N3 C12 C13 119.9(7)
N3 C12 H12 120.0
C13 C12 H12 120.0
C10 C13 C12 119.2(7)
C10 C13 H13 120.4
C12 C13 H13 120.4
N10 C14 C18 121.7(7)
N10 C14 H14 119.2
C18 C14 H14 119.2
C16 C15 C19 117.9(7)
C16 C15 H15 121.1
C19 C15 H15 121.1
N9 C16 C15 120.0(7)
N9 C16 H16 120.0
C15 C16 H16 120.0
C11 C17 C9 118.3(6)
C11 C17 H17 120.8
C9 C17 H17 120.8
C14 C18 C20 115.8(8)
C14 C18 H18 122.1
C20 C18 H18 122.1
N17 C19 C15 122.0(7)
N17 C19 H19 119.0
C15 C19 H19 119.0
N7 C20 C18 123.5(7)
N7 C20 H20 118.3
C18 C20 H20 118.3
H1W O1W H2W 100(8)

loop_
_geom_bond_atom_site_label_1
_geom_bond_atom_site_label_2
_geom_bond_distance
Cu1 O2 1.924(5)
Cu1 N4 1.941(5)
Cu1 O3 1.945(5)
Cu1 N3 2.026(5)
Cu2 N5 1.881(6)
Cu2 O2 1.920(4)
Cu2 N6 1.926(5)
Cu2 N9 2.014(5)
Cu3 N2 1.895(6)
Cu3 O1 1.911(4)
Cu3 N16 1.916(5)
Cu3 N10 1.989(5)
Cu4 O1 1.931(5)
Cu4 O4 1.947(4)
Cu4 N1 1.960(5)
Cu4 N11 2.002(5)
Cu4 O5 2.400(6)
O1 N4 1.415(6)
O2 N1 1.407(6)
O3 N6 1.361(7)
O4 N16 1.351(7)
O5 N15 1.255(8)
O6 N18 1.192(10)
O7 N18 1.197(10)
O8 N18 1.185(11)
O9 N15 1.155(10)
O10 N15 1.249(9)
N1 C5 1.310(8)
N2 C1 1.314(8)
N2 H2 0.76(6)
N3 C12 1.342(8)
N3 C7 1.353(8)
N4 C1 1.320(8)
N5 C5 1.314(8)
N5 H5 0.91(7)
N6 C4 1.308(8)
N7 C2 1.323(9)
N7 C20 1.343(10)
N8 C3 1.337(8)
N8 H8A 0.8600
N8 H8B 0.8600
N9 C16 1.331(9)
N9 C8 1.353(8)
N10 C14 1.341(9)
N10 C2 1.346(9)
N11 C6 1.354(8)
N11 C11 1.358(8)
N12 C4 1.307(8)
N12 H12A 0.8600
N12 H12B 0.8600
N13 C6 1.309(9)
N13 C9 1.330(8)
N14 C7 1.314(8)
N14 C10 1.338(9)
N16 C3 1.290(8)
N17 C8 1.317(8)
N17 C19 1.326(10)
C1 C7 1.487(8)
C2 C3 1.472(10)
C4 C8 1.480(9)
C5 C6 1.481(9)
C9 C17 1.392(11)
C9 H9 0.9300
C10 C13 1.370(11)
C10 H10 0.9300
C11 C17 1.366(10)
C11 H11 0.9300
C12 C13 1.378(11)
C12 H12 0.9300
C13 H13 0.9300
C14 C18 1.360(10)
C14 H14 0.9300
C15 C16 1.350(10)
C15 C19 1.400(11)
C15 H15 0.9300
C16 H16 0.9300
C17 H17 0.9300
C18 C20 1.401(11)
C18 H18 0.9300
C19 H19 0.9300
C20 H20 0.9300
O1W H1W 0.89(5)
O1W H2W 0.81(4)

loop_
_geom_hbond_atom_site_label_D
_geom_hbond_atom_site_label_H
_geom_hbond_atom_site_label_A
_geom_hbond_distance_DH
_geom_hbond_distance_HA
_geom_hbond_distance_DA
_geom_hbond_angle_DHA
_geom_hbond_site_symmetry_A
N5 H5 N13 0.91(7) 2.28(7) 2.841(8) 119(5) .
N5 H5 O7 0.91(7) 2.61(7) 3.317(11) 134(5) 3_444
N8 H8A O6 0.86 2.28 3.022(10) 145.2 5_566
N8 H8B N17 0.86 2.47 3.252(8) 152.1 1_565
N12 H12A O5 0.86 2.18 2.971(8) 152.2 5_556
N12 H12B N17 0.86 2.46 2.782(8) 103.2 .
O1W H1W O9 0.89(5) 2.15(6) 2.990(11) 158(9) 8_556
O1W H2W O7 0.81(4) 2.22(5) 3.029(12) 179(8) .
N2 H2 O1W 0.76(6) 2.51(6) 3.186(10) 149(6) .
